data_4022791
loop_
_publ_author_name
'Devarajulu Sureshkumar'
'Thanikachalam Gunasundari'
'Venkataraman Ganesh'
'Srinivasan Chandrasekaran'

_publ_section_title
;
 Regio- and Stereospecific Synthesis of \b-Sulfonamidodisulfides
 and \b-Sulfonamidosulfides from Aziridines using Tetrathiomolybdate
 as a Sulfur Transfer Reagent
;
_journal_name_full 'Journal of Organic Chemistry'
_journal_page_first 2106
_journal_page_last 2117
_journal_paper_doi 10.1021/jo0624389
_journal_volume 72
_journal_year 2007
_chemical_absolute_configuration syn
_chemical_formula_moiety 'C22 H22 N2 O4 S2'
_chemical_formula_sum 'C22 H22 N2 O4 S2'
_chemical_formula_weight 442.54
_chemical_melting_point 415.15
_chemical_name_common beta-aminosulfide
_chemical_name_systematic
;
 ?
;
_space_group_IT_number 4
_symmetry_cell_setting monoclinic
_symmetry_space_group_name_Hall 'P 2yb'
_symmetry_space_group_name_H-M 'P 1 21 1'
_atom_sites_solution_hydrogens geom
_atom_sites_solution_primary direct
_atom_sites_solution_secondary difmap
_audit_creation_method SHELXL-97
_cell_angle_alpha 90.00
_cell_angle_beta 102.40(3)
_cell_angle_gamma 90.00
_cell_formula_units_Z 2
_cell_length_a 7.1800(14)
_cell_length_b 9.6400(19)
_cell_length_c 16.140(3)
_cell_measurement_temperature 296(2)
_cell_measurement_theta_max 25.00
_cell_measurement_theta_min 1.29
_cell_volume 1091.1(4)
_computing_cell_refinement SMART
_computing_data_collection 'SMART (Bruker, 1998)'
_computing_data_reduction 'SAINT (Bruker, 1998)'
_computing_molecular_graphics 'Ortep-3 for Windows (Farrugia, 1997) and CAMERON (Watkin et al., 1993)'
_computing_publication_material 'PLATON (Spek, 2003)'
_computing_structure_refinement 'SHELXL-97 (Sheldrick, 1997)'
_computing_structure_solution 'SIR92 (Altomare et al., 1993)'
_diffrn_ambient_temperature 296(2)
_diffrn_measured_fraction_theta_full 0.948
_diffrn_measured_fraction_theta_max 0.948
_diffrn_measurement_device_type 'Bruker SMART CCD area detector'
_diffrn_measurement_method '\f and \w scans'
_diffrn_radiation_monochromator graphite
_diffrn_radiation_source 'fine-focus sealed tube'
_diffrn_radiation_type MoK\a
_diffrn_radiation_wavelength 0.71073
_diffrn_reflns_av_R_equivalents 0.0293
_diffrn_reflns_av_sigmaI/netI 0.0519
_diffrn_reflns_limit_h_max 7
_diffrn_reflns_limit_h_min -6
_diffrn_reflns_limit_k_max 9
_diffrn_reflns_limit_k_min -9
_diffrn_reflns_limit_l_max 10
_diffrn_reflns_limit_l_min -16
_diffrn_reflns_number 3579
_diffrn_reflns_theta_full 25.00
_diffrn_reflns_theta_max 25.00
_diffrn_reflns_theta_min 1.29
_exptl_absorpt_coefficient_mu 0.275
_exptl_absorpt_correction_T_max 0.9704
_exptl_absorpt_correction_T_min 0.9445
_exptl_absorpt_correction_type multi-scan
_exptl_absorpt_process_details '(SADABS; Sheldrick, 1997)'
_exptl_crystal_colour 'pale yellow'
_exptl_crystal_density_diffrn 1.347
_exptl_crystal_density_method 'not measured'
_exptl_crystal_description block
_exptl_crystal_F_000 464
_exptl_crystal_size_max 0.21
_exptl_crystal_size_mid 0.13
_exptl_crystal_size_min 0.11
_refine_diff_density_max 0.276
_refine_diff_density_min -0.328
_refine_diff_density_rms 0.098
_refine_ls_abs_structure_details 'Flack H D (1983), Acta Cryst. A39, 876-881'
_refine_ls_abs_structure_Flack 0.13(16)
_refine_ls_extinction_method none
_refine_ls_goodness_of_fit_ref 1.231
_refine_ls_hydrogen_treatment refall
_refine_ls_matrix_type full
_refine_ls_number_parameters 272
_refine_ls_number_reflns 2137
_refine_ls_number_restraints 1
_refine_ls_restrained_S_all 1.230
_refine_ls_R_factor_all 0.0553
_refine_ls_R_factor_gt 0.0451
_refine_ls_shift/su_max 0.000
_refine_ls_shift/su_mean 0.000
_refine_ls_structure_factor_coef Fsqd
_refine_ls_weighting_details 'calc w=1/[\s^2^(Fo^2^)+(0.0780P)^2^+0.0000P] where P=(Fo^2^+2Fc^2^)/3'
_refine_ls_weighting_scheme calc
_refine_ls_wR_factor_gt 0.1299
_refine_ls_wR_factor_ref 0.1469
_reflns_number_gt 1911
_reflns_number_total 2137
_reflns_threshold_expression I>2sigma(I)
_cod_data_source_file jo0624389si20070101_074737_11.cif
_cod_data_source_block compound44
_cod_depositor_comments
;
The following automatic conversions were performed:
'_symmetry_cell_setting' value 'Monoclinic' changed to 'monoclinic'
according to '/home/saulius/struct/CIF-dictionaries/cif_core.dic'
dictionary named 'cif_core.dic' version 2.4.1 from 2010-06-29.

Automatic conversion script
Id: cif_fix_enum 1527 2010-12-29 10:47:43Z saulius 

The following automatic conversions were performed:

'_chemical_melting_point' value '142 deg' was changed to '415.15' -
it was converted from degrees Celsius(C) to Kelvins(K).

Automatic conversion script
Id: cif_fix_values 1646 2011-03-28 12:23:43Z adriana 
;
_cod_original_sg_symbol_H-M 'P 21'
_cod_database_code 4022791

loop_
_symmetry_equiv_pos_as_xyz
'x, y, z'
'-x, y+1/2, -z'

loop_
_atom_site_label
_atom_site_type_symbol
_atom_site_fract_x
_atom_site_fract_y
_atom_site_fract_z
_atom_site_U_iso_or_equiv
_atom_site_adp_type
_atom_site_occupancy
_atom_site_symmetry_multiplicity
_atom_site_calc_flag
_atom_site_refinement_flags
S1 S -0.0063(2) 0.12579(18) 0.45204(11) 0.0440(5) Uani 1 1 d .
S2 S 0.4183(3) 0.36372(19) 0.63437(12) 0.0580(6) Uani 1 1 d .
O1 O 0.0830(7) 0.0123(5) 0.5036(3) 0.0567(14) Uani 1 1 d .
C17 C 0.3408(9) 0.3822(8) 0.3347(4) 0.0461(19) Uani 1 1 d .
C8 C 0.3372(9) 0.2496(7) 0.4723(4) 0.0348(17) Uani 1 1 d .
H8 H 0.3588 0.1691 0.4386 0.042 Uiso 1 1 calc R
C10 C 0.4009(10) 0.2698(8) 0.7265(4) 0.0487(19) Uani 1 1 d .
C13 C 0.3789(12) 0.1341(12) 0.8736(5) 0.068(2) Uani 1 1 d .
C16 C 0.3987(9) 0.3792(7) 0.4296(4) 0.0420(17) Uani 1 1 d .
H16A H 0.3455 0.4602 0.4517 0.050 Uiso 1 1 calc R
H16B H 0.5364 0.3868 0.4457 0.050 Uiso 1 1 calc R
N1 N 0.1305(8) 0.2592(6) 0.4675(3) 0.0443(15) Uani 1 1 d .
H1 H 0.0814 0.3390 0.4732 0.053 Uiso 1 1 calc R
C7 C 0.0494(15) -0.0768(12) 0.2417(8) 0.090(3) Uani 1 1 d .
H7 H 0.1051 -0.1588 0.2286 0.108 Uiso 1 1 calc R
C22 C 0.4076(11) 0.2804(9) 0.2870(5) 0.060(2) Uani 1 1 d .
H22 H 0.4847 0.2096 0.3147 0.072 Uiso 1 1 calc R
C5 C -0.0218(10) 0.0787(7) 0.3456(5) 0.0456(19) Uani 1 1 d .
O2 O -0.1910(7) 0.1721(5) 0.4612(3) 0.0586(15) Uani 1 1 d .
C15 C 0.3079(11) 0.1430(9) 0.7239(4) 0.062(2) Uani 1 1 d .
H15 H 0.2518 0.1036 0.6720 0.074 Uiso 1 1 calc R
C2 C -0.0375(16) 0.0100(16) 0.1769(7) 0.090(3) Uani 1 1 d .
C4 C -0.1005(11) 0.1668(9) 0.2818(5) 0.063(2) Uani 1 1 d .
H4 H -0.1469 0.2521 0.2952 0.075 Uiso 1 1 calc R
C14 C 0.2984(12) 0.0754(8) 0.7983(5) 0.062(2) Uani 1 1 d .
H14 H 0.2372 -0.0099 0.7967 0.074 Uiso 1 1 calc R
C11 C 0.4752(12) 0.3295(9) 0.8036(5) 0.068(2) Uani 1 1 d .
H11 H 0.5327 0.4162 0.8058 0.081 Uiso 1 1 calc R
C18 C 0.2267(12) 0.4852(9) 0.2919(5) 0.062(2) Uani 1 1 d .
H18 H 0.1783 0.5533 0.3223 0.075 Uiso 1 1 calc R
C9 C 0.4497(10) 0.2275(7) 0.5604(4) 0.049(2) Uani 1 1 d .
H9A H 0.5838 0.2215 0.5589 0.058 Uiso 1 1 calc R
H9B H 0.4127 0.1395 0.5812 0.058 Uiso 1 1 calc R
O4 O 0.4407(14) 0.1127(12) 1.0194(5) 0.152(4) Uani 1 1 d .
C6 C 0.0556(11) -0.0446(10) 0.3258(6) 0.068(2) Uani 1 1 d .
H6 H 0.1116 -0.1056 0.3685 0.081 Uiso 1 1 calc R
O3 O 0.2900(13) -0.0517(11) 0.9471(5) 0.121(3) Uani 1 1 d .
C19 C 0.1834(12) 0.4886(11) 0.2048(7) 0.078(3) Uani 1 1 d .
H19 H 0.1097 0.5610 0.1771 0.093 Uiso 1 1 calc R
C20 C 0.2466(16) 0.3874(14) 0.1578(6) 0.095(4) Uani 1 1 d .
H20 H 0.2130 0.3890 0.0988 0.114 Uiso 1 1 calc R
C21 C 0.3614(15) 0.2830(11) 0.1998(6) 0.083(3) Uani 1 1 d .
H21 H 0.4075 0.2143 0.1691 0.099 Uiso 1 1 calc R
N2 N 0.3710(15) 0.0608(12) 0.9532(6) 0.092(3) Uani 1 1 d .
C12 C 0.4656(12) 0.2622(11) 0.8780(5) 0.073(3) Uani 1 1 d .
H12 H 0.5168 0.3027 0.9303 0.087 Uiso 1 1 calc R
C1 C -0.0457(18) -0.0280(19) 0.0848(7) 0.159(7) Uani 1 1 d .
H1C H -0.1690 -0.0656 0.0603 0.191 Uiso 1 1 calc R
H1D H 0.0506 -0.0959 0.0820 0.191 Uiso 1 1 calc R
H1E H -0.0239 0.0534 0.0540 0.191 Uiso 1 1 calc R
C3 C -0.1133(14) 0.1329(15) 0.1975(6) 0.092(3) Uani 1 1 d .
H3 H -0.1729 0.1930 0.1550 0.111 Uiso 1 1 calc R

loop_
_atom_site_aniso_label
_atom_site_aniso_U_11
_atom_site_aniso_U_22
_atom_site_aniso_U_33
_atom_site_aniso_U_23
_atom_site_aniso_U_13
_atom_site_aniso_U_12
S1 0.0487(12) 0.0300(10) 0.0583(11) -0.0008(9) 0.0226(9) -0.0054(9)
S2 0.0779(15) 0.0431(12) 0.0558(12) -0.0019(10) 0.0207(11) 0.0034(10)
O1 0.066(4) 0.033(3) 0.072(3) 0.008(3) 0.019(3) -0.003(3)
C17 0.035(4) 0.049(5) 0.057(5) 0.013(4) 0.014(4) -0.013(4)
C8 0.042(5) 0.021(3) 0.042(4) 0.000(3) 0.012(3) 0.004(3)
C10 0.045(5) 0.053(5) 0.049(5) -0.002(4) 0.011(4) 0.006(4)
C13 0.076(6) 0.093(7) 0.037(5) 0.007(5) 0.017(4) 0.019(6)
C16 0.040(4) 0.035(4) 0.050(4) 0.007(4) 0.007(3) -0.004(3)
N1 0.038(4) 0.024(3) 0.076(4) -0.004(3) 0.024(3) 0.000(2)
C7 0.080(7) 0.102(9) 0.099(8) -0.057(7) 0.045(6) -0.015(6)
C22 0.067(6) 0.063(6) 0.052(5) 0.009(4) 0.018(4) 0.001(5)
C5 0.041(5) 0.043(5) 0.057(5) -0.003(4) 0.019(4) -0.008(4)
O2 0.051(3) 0.056(3) 0.078(3) -0.010(3) 0.034(3) -0.010(2)
C15 0.071(6) 0.073(6) 0.042(5) -0.010(4) 0.013(4) -0.001(5)
C2 0.075(7) 0.142(11) 0.062(7) -0.033(8) 0.031(6) -0.039(8)
C4 0.055(5) 0.061(6) 0.071(6) -0.006(5) 0.012(5) -0.013(4)
C14 0.071(6) 0.061(5) 0.059(6) -0.001(4) 0.027(5) -0.004(4)
C11 0.077(6) 0.072(6) 0.053(6) -0.012(5) 0.014(5) 0.007(5)
C18 0.067(6) 0.054(6) 0.066(6) 0.014(4) 0.015(5) -0.002(5)
C9 0.048(5) 0.045(5) 0.058(5) 0.009(4) 0.024(4) 0.022(4)
O4 0.209(10) 0.195(9) 0.046(4) -0.004(6) 0.017(5) -0.012(9)
C6 0.057(5) 0.069(6) 0.083(6) -0.016(5) 0.026(5) -0.006(5)
O3 0.153(8) 0.137(7) 0.074(5) 0.033(5) 0.029(5) -0.007(6)
C19 0.071(7) 0.080(7) 0.074(7) 0.029(6) -0.003(5) -0.007(5)
C20 0.106(9) 0.117(10) 0.054(6) 0.013(7) 0.002(6) -0.045(8)
C21 0.109(8) 0.094(8) 0.051(6) -0.006(5) 0.034(5) -0.016(6)
N2 0.108(8) 0.114(8) 0.057(7) 0.010(5) 0.023(5) 0.012(6)
C12 0.078(7) 0.094(8) 0.047(5) -0.024(5) 0.016(4) 0.003(6)
C1 0.131(10) 0.28(2) 0.076(8) -0.079(10) 0.041(7) -0.073(12)
C3 0.082(7) 0.136(10) 0.061(7) 0.000(7) 0.019(5) -0.034(8)

loop_
_atom_type_symbol
_atom_type_description
_atom_type_scat_dispersion_real
_atom_type_scat_dispersion_imag
_atom_type_scat_source
C C 0.0033 0.0016 'International Tables Vol C Tables 4.2.6.8 and 6.1.1.4'
H H 0.0000 0.0000 'International Tables Vol C Tables 4.2.6.8 and 6.1.1.4'
N N 0.0061 0.0033 'International Tables Vol C Tables 4.2.6.8 and 6.1.1.4'
O O 0.0106 0.0060 'International Tables Vol C Tables 4.2.6.8 and 6.1.1.4'
S S 0.1246 0.1234 'International Tables Vol C Tables 4.2.6.8 and 6.1.1.4'

loop_
_geom_angle_atom_site_label_1
_geom_angle_atom_site_label_2
_geom_angle_atom_site_label_3
_geom_angle
O2 S1 O1 118.9(3)
O2 S1 N1 106.4(3)
O1 S1 N1 109.7(3)
O2 S1 C5 108.3(3)
O1 S1 C5 107.2(3)
N1 S1 C5 105.5(3)
C10 S2 C9 102.9(3)
C18 C17 C22 118.1(7)
C18 C17 C16 122.1(7)
C22 C17 C16 119.8(6)
N1 C8 C9 113.1(5)
N1 C8 C16 108.0(5)
C9 C8 C16 113.3(6)
N1 C8 H8 107.4
C9 C8 H8 107.4
C16 C8 H8 107.4
C11 C10 C15 119.1(7)
C11 C10 S2 117.7(6)
C15 C10 S2 123.1(6)
C14 C13 C12 121.5(8)
C14 C13 N2 119.4(10)
C12 C13 N2 119.0(9)
C17 C16 C8 115.5(5)
C17 C16 H16A 108.4
C8 C16 H16A 108.4
C17 C16 H16B 108.4
C8 C16 H16B 108.4
H16A C16 H16B 107.5
C8 N1 S1 122.3(4)
C8 N1 H1 118.8
S1 N1 H1 118.8
C2 C7 C6 121.4(10)
C2 C7 H7 119.3
C6 C7 H7 119.3
C21 C22 C17 121.1(8)
C21 C22 H22 119.5
C17 C22 H22 119.5
C4 C5 C6 119.0(8)
C4 C5 S1 120.5(6)
C6 C5 S1 120.4(7)
C14 C15 C10 120.2(7)
C14 C15 H15 119.9
C10 C15 H15 119.9
C3 C2 C7 118.5(9)
C3 C2 C1 120.7(13)
C7 C2 C1 120.8(13)
C5 C4 C3 121.7(9)
C5 C4 H4 119.1
C3 C4 H4 119.1
C13 C14 C15 119.5(8)
C13 C14 H14 120.3
C15 C14 H14 120.3
C10 C11 C12 120.7(8)
C10 C11 H11 119.6
C12 C11 H11 119.6
C19 C18 C17 120.7(8)
C19 C18 H18 119.7
C17 C18 H18 119.7
C8 C9 S2 113.8(5)
C8 C9 H9A 108.8
S2 C9 H9A 108.8
C8 C9 H9B 108.8
S2 C9 H9B 108.8
H9A C9 H9B 107.7
C5 C6 C7 119.5(9)
C5 C6 H6 120.3
C7 C6 H6 120.3
C20 C19 C18 121.4(9)
C20 C19 H19 119.3
C18 C19 H19 119.3
C19 C20 C21 118.7(9)
C19 C20 H20 120.7
C21 C20 H20 120.7
C22 C21 C20 120.2(9)
C22 C21 H21 119.9
C20 C21 H21 119.9
O4 N2 O3 123.1(10)
O4 N2 C13 119.5(11)
O3 N2 C13 117.4(10)
C13 C12 C11 118.8(8)
C13 C12 H12 120.6
C11 C12 H12 120.6
C2 C1 H1C 109.5
C2 C1 H1D 109.5
H1C C1 H1D 109.5
C2 C1 H1E 109.5
H1C C1 H1E 109.5
H1D C1 H1E 109.5
C2 C3 C4 119.8(11)
C2 C3 H3 120.1
C4 C3 H3 120.1

loop_
_geom_bond_atom_site_label_1
_geom_bond_atom_site_label_2
_geom_bond_distance
S1 O2 1.436(5)
S1 O1 1.439(5)
S1 N1 1.605(6)
S1 C5 1.757(7)
S2 C10 1.768(7)
S2 C9 1.821(7)
C17 C18 1.375(10)
C17 C22 1.394(11)
C17 C16 1.499(9)
C8 N1 1.472(8)
C8 C9 1.491(9)
C8 C16 1.537(8)
C8 H8 0.9800
C10 C11 1.371(10)
C10 C15 1.389(11)
C13 C14 1.353(11)
C13 C12 1.378(13)
C13 N2 1.477(12)
C16 H16A 0.9700
C16 H16B 0.9700
N1 H1 0.8600
C7 C2 1.380(15)
C7 C6 1.383(12)
C7 H7 0.9300
C22 C21 1.375(11)
C22 H22 0.9300
C5 C4 1.361(11)
C5 C6 1.379(11)
C15 C14 1.381(10)
C15 H15 0.9300
C2 C3 1.375(18)
C2 C1 1.519(13)
C4 C3 1.383(12)
C4 H4 0.9300
C14 H14 0.9300
C11 C12 1.380(12)
C11 H11 0.9300
C18 C19 1.374(12)
C18 H18 0.9300
C9 H9A 0.9700
C9 H9B 0.9700
O4 N2 1.189(11)
C6 H6 0.9300
O3 N2 1.225(11)
C19 C20 1.371(14)
C19 H19 0.9300
C20 C21 1.383(14)
C20 H20 0.9300
C21 H21 0.9300
C12 H12 0.9300
C1 H1C 0.9600
C1 H1D 0.9600
C1 H1E 0.9600
C3 H3 0.9300

loop_
_geom_torsion_atom_site_label_1
_geom_torsion_atom_site_label_2
_geom_torsion_atom_site_label_3
_geom_torsion_atom_site_label_4
_geom_torsion
C9 S2 C10 C11 146.0(6)
C9 S2 C10 C15 -37.3(7)
C18 C17 C16 C8 120.3(7)
C22 C17 C16 C8 -61.5(9)
N1 C8 C16 C17 -73.5(7)
C9 C8 C16 C17 160.4(6)
C9 C8 N1 S1 -90.9(6)
C16 C8 N1 S1 142.9(5)
O2 S1 N1 C8 173.4(5)
O1 S1 N1 C8 43.5(6)
C5 S1 N1 C8 -71.7(6)
C18 C17 C22 C21 0.2(11)
C16 C17 C22 C21 -178.1(7)
O2 S1 C5 C4 50.7(6)
O1 S1 C5 C4 -179.9(6)
N1 S1 C5 C4 -63.0(7)
O2 S1 C5 C6 -133.1(6)
O1 S1 C5 C6 -3.6(6)
N1 S1 C5 C6 113.2(6)
C11 C10 C15 C14 -3.0(11)
S2 C10 C15 C14 -179.6(6)
C6 C7 C2 C3 2.2(15)
C6 C7 C2 C1 -179.1(8)
C6 C5 C4 C3 3.2(11)
S1 C5 C4 C3 179.5(6)
C12 C13 C14 C15 2.0(13)
N2 C13 C14 C15 -179.2(7)
C10 C15 C14 C13 0.6(12)
C15 C10 C11 C12 2.8(11)
S2 C10 C11 C12 179.7(6)
C22 C17 C18 C19 -1.2(11)
C16 C17 C18 C19 177.0(7)
N1 C8 C9 S2 -58.9(7)
C16 C8 C9 S2 64.4(7)
C10 S2 C9 C8 138.0(5)
C4 C5 C6 C7 -0.8(11)
S1 C5 C6 C7 -177.1(6)
C2 C7 C6 C5 -1.9(13)
C17 C18 C19 C20 2.3(13)
C18 C19 C20 C21 -2.2(14)
C17 C22 C21 C20 -0.1(13)
C19 C20 C21 C22 1.1(14)
C14 C13 N2 O4 -179.6(10)
C12 C13 N2 O4 -0.7(13)
C14 C13 N2 O3 -0.2(14)
C12 C13 N2 O3 178.7(10)
C14 C13 C12 C11 -2.1(13)
N2 C13 C12 C11 179.1(7)
C10 C11 C12 C13 -0.4(12)
C7 C2 C3 C4 0.2(15)
C1 C2 C3 C4 -178.6(8)
C5 C4 C3 C2 -2.9(13)

loop_
_cod_related_entry_id
_cod_related_entry_database
_cod_related_entry_code
1 ChemSpider 17269785
